data_7202895
loop_
_publ_author_name
'Gu, Xiaojun'
'Xue, Dongfeng'

_publ_section_title
;
 Self-assembly of 3-D 4d?4f coordination frameworks based on 1-D
 inorganic heterometallic chains and linear organic linkers
;
_journal_issue 6
_journal_name_full CrystEngComm
_journal_page_first 471
_journal_paper_doi 10.1039/b704544a
_journal_volume 9
_journal_year 2007
_chemical_formula_sum 'C18 H12 Ag N3 Nd O7.5'
_chemical_formula_weight 642.42
_chemical_name_systematic
;
?
;
_space_group_IT_number 61
_symmetry_cell_setting orthorhombic
_symmetry_space_group_name_Hall '-P 2ac 2ab'
_symmetry_space_group_name_H-M 'P b c a'
_atom_sites_solution_hydrogens geom
_atom_sites_solution_primary direct
_atom_sites_solution_secondary difmap
_audit_creation_method SHELXL-97
_cell_angle_alpha 90.00
_cell_angle_beta 90.00
_cell_angle_gamma 90.00
_cell_formula_units_Z 8
_cell_length_a 20.070(4)
_cell_length_b 8.8346(19)
_cell_length_c 22.339(5)
_cell_measurement_temperature 293(2)
_cell_volume 3960.9(15)
_computing_structure_refinement 'SHELXL-97 (Sheldrick, 1997)'
_computing_structure_solution 'SHELXS-97 (Sheldrick, 1990)'
_diffrn_ambient_temperature 293(2)
_diffrn_measured_fraction_theta_full 0.941
_diffrn_measured_fraction_theta_max 0.941
_diffrn_radiation_monochromator graphite
_diffrn_radiation_source 'fine-focus sealed tube'
_diffrn_radiation_type MoK\a
_diffrn_radiation_wavelength 0.71073
_diffrn_reflns_av_R_equivalents 0.0573
_diffrn_reflns_av_sigmaI/netI 0.0504
_diffrn_reflns_limit_h_max 26
_diffrn_reflns_limit_h_min -26
_diffrn_reflns_limit_k_max 12
_diffrn_reflns_limit_k_min -8
_diffrn_reflns_limit_l_max 30
_diffrn_reflns_limit_l_min -26
_diffrn_reflns_number 23574
_diffrn_reflns_theta_full 29.20
_diffrn_reflns_theta_max 29.20
_diffrn_reflns_theta_min 1.82
_exptl_absorpt_coefficient_mu 3.631
_exptl_absorpt_correction_type empirical
_exptl_crystal_colour pink
_exptl_crystal_density_diffrn 2.155
_exptl_crystal_density_method 'not measured'
_exptl_crystal_description block
_exptl_crystal_F_000 2464
_exptl_crystal_size_max 0.46
_exptl_crystal_size_mid 0.38
_exptl_crystal_size_min 0.22
_refine_diff_density_max 0.924
_refine_diff_density_min -0.961
_refine_diff_density_rms 0.149
_refine_ls_extinction_method none
_refine_ls_goodness_of_fit_ref 1.008
_refine_ls_hydrogen_treatment mixed
_refine_ls_matrix_type full
_refine_ls_number_parameters 280
_refine_ls_number_reflns 5050
_refine_ls_number_restraints 0
_refine_ls_restrained_S_all 1.008
_refine_ls_R_factor_all 0.0599
_refine_ls_R_factor_gt 0.0338
_refine_ls_shift/su_max 0.001
_refine_ls_shift/su_mean 0.000
_refine_ls_structure_factor_coef Fsqd
_refine_ls_weighting_details 'calc w=1/[\s^2^(Fo^2^)+(0.0357P)^2^+1.4163P] where P=(Fo^2^+2Fc^2^)/3'
_refine_ls_weighting_scheme calc
_refine_ls_wR_factor_gt 0.0721
_refine_ls_wR_factor_ref 0.0818
_reflns_number_gt 3629
_reflns_number_total 5050
_reflns_threshold_expression >2sigma(I)
_cod_data_source_file b704544a.txt
_cod_data_source_block 3
_cod_original_cell_volume 3961.0(15)
_cod_original_sg_symbol_H-M Pbca
_cod_original_formula_sum 'C18 H12 Ag N3 Nd O7.50'
_cod_database_code 7202895

loop_
_symmetry_equiv_pos_as_xyz
'x, y, z'
'-x+1/2, -y, z+1/2'
'-x, y+1/2, -z+1/2'
'x+1/2, -y+1/2, -z'
'-x, -y, -z'
'x-1/2, y, -z-1/2'
'x, -y-1/2, z-1/2'
'-x-1/2, y-1/2, z'

loop_
_atom_site_label
_atom_site_type_symbol
_atom_site_fract_x
_atom_site_fract_y
_atom_site_fract_z
_atom_site_U_iso_or_equiv
_atom_site_adp_type
_atom_site_occupancy
_atom_site_symmetry_multiplicity
_atom_site_calc_flag
_atom_site_refinement_flags
_atom_site_disorder_assembly
_atom_site_disorder_group
Nd1 Nd 0.233286(12) 0.34953(3) 0.450096(10) 0.02031(8) Uani 1 1 d . . .
Ag1 Ag 0.12584(2) 0.08638(4) 0.329800(18) 0.03982(12) Uani 1 1 d . . .
C16 C 0.1399(2) 0.5846(5) 0.32808(19) 0.0233(9) Uani 1 1 d . . .
O6 O 0.22922(15) 0.5972(3) 0.39944(13) 0.0263(7) Uani 1 1 d . . .
O7 O 0.16203(17) 0.3372(3) 0.36740(14) 0.0315(8) Uani 1 1 d . . .
O5 O 0.31646(16) 0.3092(3) 0.36951(15) 0.0335(8) Uani 1 1 d . . .
N3 N 0.0880(2) 0.3546(4) 0.29241(18) 0.0334(9) Uani 1 1 d . . .
O2 O 0.2600(2) 0.2282(5) 0.54827(15) 0.0534(11) Uani 1 1 d . . .
O1 O 0.1822(2) 0.5283(4) 0.51700(15) 0.0485(10) Uani 1 1 d . . .
C7 C -0.0080(3) 0.1327(6) 0.4014(2) 0.0354(12) Uani 1 1 d . . .
H7A H -0.0009 0.2308 0.3877 0.042 Uiso 1 1 calc R . .
C17 C 0.1310(2) 0.4251(5) 0.3302(2) 0.0257(10) Uani 1 1 d . . .
O4 O 0.13731(17) 0.2096(5) 0.48430(16) 0.0463(10) Uani 1 1 d . . .
N2 N 0.03541(19) 0.0256(5) 0.38572(16) 0.0298(9) Uani 1 1 d . . .
C5 C 0.1326(3) 0.0786(7) 0.1926(3) 0.0530(16) Uani 1 1 d . . .
H5A H 0.0992 0.1488 0.2004 0.064 Uiso 1 1 calc R . .
N1 N 0.1661(2) 0.0224(5) 0.23808(18) 0.0399(11) Uani 1 1 d . . .
C2 C 0.2281(3) -0.1236(6) 0.1687(2) 0.0457(14) Uani 1 1 d . . .
H2A H 0.2619 -0.1939 0.1623 0.055 Uiso 1 1 calc R . .
C1 C 0.2133(3) -0.0770(7) 0.2260(2) 0.0444(14) Uani 1 1 d . . .
H1A H 0.2376 -0.1174 0.2576 0.053 Uiso 1 1 calc R . .
O3 O 0.33099(18) 0.4677(5) 0.48753(16) 0.0469(10) Uani 1 1 d . . .
C15 C 0.1008(2) 0.6664(5) 0.2879(2) 0.0311(11) Uani 1 1 d . . .
H15A H 0.1047 0.7712 0.2861 0.037 Uiso 1 1 calc R . .
C3 C 0.1933(3) -0.0666(5) 0.1215(2) 0.0335(11) Uani 1 1 d . . .
C8 C -0.0624(2) 0.1059(6) 0.4366(2) 0.0335(12) Uani 1 1 d . . .
H8A H -0.0912 0.1844 0.4466 0.040 Uiso 1 1 calc R . .
C11 C 0.0242(2) -0.1153(5) 0.4054(2) 0.0328(11) Uani 1 1 d . . .
H11A H 0.0539 -0.1914 0.3948 0.039 Uiso 1 1 calc R . .
C14 C 0.0565(3) 0.5934(6) 0.2510(2) 0.0427(14) Uani 1 1 d . . .
H14A H 0.0298 0.6473 0.2245 0.051 Uiso 1 1 calc R . .
C4 C 0.1448(3) 0.0379(7) 0.1335(2) 0.0506(16) Uani 1 1 d . . .
H4A H 0.1203 0.0811 0.1026 0.061 Uiso 1 1 calc R . .
C13 C 0.0529(3) 0.4389(6) 0.2545(2) 0.0439(14) Uani 1 1 d . . .
H13A H 0.0239 0.3895 0.2285 0.053 Uiso 1 1 calc R . .
O1W O 0.0496(4) 0.5050(10) 0.4577(4) 0.065(3) Uani 0.50 1 d P . .
C6 C 0.2067(3) -0.1130(6) 0.0570(2) 0.0385(13) Uani 1 1 d . . .
C18 C 0.1860(2) 0.6667(5) 0.36724(18) 0.0224(9) Uani 1 1 d . . .
C10 C -0.0297(2) -0.1517(5) 0.4407(2) 0.0306(11) Uani 1 1 d . . .
H10A H -0.0361 -0.2510 0.4533 0.037 Uiso 1 1 calc R . .
C9 C -0.0743(2) -0.0402(6) 0.45731(19) 0.0276(10) Uani 1 1 d . . .
C12 C -0.1318(2) -0.0758(7) 0.4988(2) 0.0349(12) Uani 1 1 d . . .

loop_
_atom_site_aniso_label
_atom_site_aniso_U_11
_atom_site_aniso_U_22
_atom_site_aniso_U_33
_atom_site_aniso_U_23
_atom_site_aniso_U_13
_atom_site_aniso_U_12
Nd1 0.02352(13) 0.01948(13) 0.01793(12) 0.00121(9) -0.00019(9) 0.00265(10)
Ag1 0.0546(3) 0.0284(2) 0.0365(2) -0.00591(17) 0.02235(19) -0.00904(19)
C16 0.028(2) 0.021(2) 0.020(2) 0.0009(18) -0.0050(18) -0.0020(19)
O6 0.0301(17) 0.0222(16) 0.0266(17) 0.0001(13) -0.0119(14) -0.0004(14)
O7 0.0398(19) 0.0171(16) 0.0377(19) 0.0051(14) -0.0156(15) 0.0006(15)
O5 0.041(2) 0.0159(16) 0.043(2) -0.0019(14) 0.0170(16) -0.0007(14)
N3 0.043(2) 0.024(2) 0.033(2) -0.0006(18) -0.0132(19) -0.0039(19)
O2 0.082(3) 0.045(3) 0.033(2) 0.0143(18) -0.020(2) 0.003(2)
O1 0.066(3) 0.052(3) 0.027(2) -0.0082(18) 0.0070(18) 0.022(2)
C7 0.046(3) 0.029(3) 0.032(3) 0.007(2) 0.005(2) -0.002(2)
C17 0.029(2) 0.024(2) 0.024(2) -0.0020(19) -0.0028(19) 0.002(2)
O4 0.032(2) 0.056(3) 0.051(2) 0.021(2) 0.0060(17) -0.0078(18)
N2 0.031(2) 0.034(2) 0.024(2) 0.0039(17) 0.0027(17) -0.0013(18)
C5 0.064(4) 0.053(4) 0.043(3) -0.001(3) 0.012(3) 0.029(3)
N1 0.056(3) 0.035(3) 0.028(2) -0.0046(19) 0.008(2) 0.005(2)
C2 0.054(4) 0.049(4) 0.034(3) -0.003(2) 0.008(3) 0.014(3)
C1 0.051(3) 0.057(4) 0.026(3) -0.001(2) 0.003(2) 0.011(3)
O3 0.037(2) 0.059(3) 0.044(2) -0.0035(19) -0.0156(17) -0.0078(19)
C15 0.038(3) 0.019(2) 0.036(3) 0.002(2) -0.011(2) -0.001(2)
C3 0.043(3) 0.027(3) 0.031(3) -0.002(2) 0.010(2) -0.006(2)
C8 0.029(3) 0.034(3) 0.037(3) 0.006(2) 0.010(2) 0.010(2)
C11 0.029(3) 0.030(3) 0.040(3) -0.002(2) 0.008(2) 0.002(2)
C14 0.057(4) 0.035(3) 0.036(3) 0.002(2) -0.027(3) 0.004(3)
C4 0.065(4) 0.055(4) 0.032(3) 0.004(3) 0.002(3) 0.023(3)
C13 0.057(4) 0.032(3) 0.042(3) -0.002(2) -0.025(3) -0.002(3)
O1W 0.052(5) 0.058(6) 0.084(6) 0.018(5) 0.019(5) 0.023(5)
C6 0.051(3) 0.038(3) 0.026(3) -0.008(2) 0.012(2) -0.020(3)
C18 0.025(2) 0.024(2) 0.018(2) 0.0025(18) -0.0009(17) -0.0028(19)
C10 0.030(3) 0.025(2) 0.037(3) 0.004(2) 0.004(2) -0.005(2)
C9 0.023(2) 0.036(3) 0.023(2) 0.001(2) 0.0011(18) -0.003(2)
C12 0.028(3) 0.052(4) 0.025(3) 0.001(2) 0.002(2) -0.001(3)

loop_
_atom_type_symbol
_atom_type_description
_atom_type_scat_dispersion_real
_atom_type_scat_dispersion_imag
_atom_type_scat_source
C C 0.0033 0.0016 'International Tables Vol C Tables 4.2.6.8 and 6.1.1.4'
H H 0.0000 0.0000 'International Tables Vol C Tables 4.2.6.8 and 6.1.1.4'
N N 0.0061 0.0033 'International Tables Vol C Tables 4.2.6.8 and 6.1.1.4'
O O 0.0106 0.0060 'International Tables Vol C Tables 4.2.6.8 and 6.1.1.4'
Ag Ag -0.8971 1.1015 'International Tables Vol C Tables 4.2.6.8 and 6.1.1.4'
Nd Nd -0.1943 3.0179 'International Tables Vol C Tables 4.2.6.8 and 6.1.1.4'

loop_
_geom_angle_atom_site_label_1
_geom_angle_atom_site_label_2
_geom_angle_atom_site_label_3
_geom_angle
_geom_angle_site_symmetry_1
_geom_angle_site_symmetry_3
_geom_angle_publ_flag
O7 Nd1 O3 143.51(12) . . ?
O7 Nd1 O6 70.04(10) . . ?
O3 Nd1 O6 78.38(12) . . ?
O7 Nd1 O4 74.81(12) . . ?
O3 Nd1 O4 140.65(13) . . ?
O6 Nd1 O4 125.02(12) . . ?
O7 Nd1 O5 80.30(12) . . ?
O3 Nd1 O5 76.29(12) . . ?
O6 Nd1 O5 79.44(10) . . ?
O4 Nd1 O5 133.88(12) . . ?
O7 Nd1 O2 143.56(13) . . ?
O3 Nd1 O2 72.66(14) . . ?
O6 Nd1 O2 142.24(12) . . ?
O4 Nd1 O2 70.97(13) . . ?
O5 Nd1 O2 115.50(13) . . ?
O7 Nd1 O1 105.13(12) . . ?
O3 Nd1 O1 81.05(14) . . ?
O6 Nd1 O1 71.83(12) . . ?
O4 Nd1 O1 78.42(14) . . ?
O5 Nd1 O1 146.37(12) . . ?
O2 Nd1 O1 80.08(13) . . ?
O7 Nd1 O6 78.11(10) . 8_655 ?
O3 Nd1 O6 106.86(12) . 8_655 ?
O6 Nd1 O6 124.65(12) . 8_655 ?
O4 Nd1 O6 85.97(12) . 8_655 ?
O5 Nd1 O6 50.86(9) . 8_655 ?
O2 Nd1 O6 87.26(12) . 8_655 ?
O1 Nd1 O6 162.42(12) . 8_655 ?
O7 Nd1 C18 79.28(12) . 8_655 ?
O3 Nd1 C18 90.48(13) . 8_655 ?
O6 Nd1 C18 102.53(11) . 8_655 ?
O4 Nd1 C18 110.92(13) . 8_655 ?
O5 Nd1 C18 25.08(10) . 8_655 ?
O2 Nd1 C18 101.43(13) . 8_655 ?
O1 Nd1 C18 170.57(14) . 8_655 ?
O6 Nd1 C18 25.83(10) 8_655 8_655 ?
N2 Ag1 N1 136.22(15) . . ?
N2 Ag1 O7 105.04(13) . . ?
N1 Ag1 O7 115.05(14) . . ?
N2 Ag1 N3 99.04(14) . . ?
N1 Ag1 N3 92.33(15) . . ?
O7 Ag1 N3 52.10(11) . . ?
C15 C16 C17 117.7(4) . . ?
C15 C16 C18 118.9(4) . . ?
C17 C16 C18 123.4(4) . . ?
C18 O6 Nd1 134.8(3) . . ?
C18 O6 Nd1 91.7(2) . 8_665 ?
Nd1 O6 Nd1 123.33(12) . 8_665 ?
C17 O7 Nd1 140.5(3) . . ?
C17 O7 Ag1 100.2(3) . . ?
Nd1 O7 Ag1 119.26(12) . . ?
C18 O5 Nd1 98.4(3) 8_655 . ?
C13 N3 C17 118.4(4) . . ?
C13 N3 Ag1 149.5(3) . . ?
C17 N3 Ag1 91.8(3) . . ?
C6 O2 Nd1 127.5(4) 2 . ?
C6 O1 Nd1 131.5(4) 7_566 . ?
N2 C7 C8 123.4(5) . . ?
O7 C17 N3 115.4(4) . . ?
O7 C17 C16 123.7(4) . . ?
N3 C17 C16 120.9(4) . . ?
C12 O4 Nd1 130.8(3) 5_556 . ?
C11 N2 C7 117.6(4) . . ?
C11 N2 Ag1 122.4(3) . . ?
C7 N2 Ag1 120.0(3) . . ?
N1 C5 C4 123.1(5) . . ?
C5 N1 C1 117.4(4) . . ?
C5 N1 Ag1 114.8(4) . . ?
C1 N1 Ag1 127.2(4) . . ?
C3 C2 C1 119.9(5) . . ?
N1 C1 C2 123.0(5) . . ?
C12 O3 Nd1 156.3(4) 4_556 . ?
C14 C15 C16 120.5(4) . . ?
C4 C3 C2 117.6(5) . . ?
C4 C3 C6 119.5(5) . . ?
C2 C3 C6 122.9(5) . . ?
C7 C8 C9 119.2(4) . . ?
N2 C11 C10 122.5(4) . . ?
C15 C14 C13 118.0(5) . . ?
C3 C4 C5 119.0(5) . . ?
N3 C13 C14 124.5(5) . . ?
O1 C6 O2 126.0(5) 7_565 2_554 ?
O1 C6 C3 116.2(5) 7_565 . ?
O2 C6 C3 117.8(5) 2_554 . ?
O5 C18 O6 118.8(4) 8_665 . ?
O5 C18 C16 119.5(4) 8_665 . ?
O6 C18 C16 121.7(4) . . ?
O5 C18 Nd1 56.5(2) 8_665 8_665 ?
O6 C18 Nd1 62.5(2) . 8_665 ?
C16 C18 Nd1 174.1(3) . 8_665 ?
C11 C10 C9 119.7(4) . . ?
C10 C9 C8 117.5(4) . . ?
C10 C9 C12 120.7(5) . . ?
C8 C9 C12 121.8(4) . . ?
O4 C12 O3 126.7(5) 5_556 4_456 ?
O4 C12 C9 116.8(5) 5_556 . ?
O3 C12 C9 116.5(5) 4_456 . ?

loop_
_geom_bond_atom_site_label_1
_geom_bond_atom_site_label_2
_geom_bond_distance
_geom_bond_site_symmetry_2
_geom_bond_publ_flag
Nd1 O7 2.339(3) . ?
Nd1 O3 2.374(4) . ?
Nd1 O6 2.465(3) . ?
Nd1 O4 2.413(3) . ?
Nd1 O5 2.481(3) . ?
Nd1 O2 2.499(3) . ?
Nd1 O1 2.404(3) . ?
Nd1 O6 2.610(3) 8_655 ?
Nd1 C18 2.943(4) 8_655 ?
Ag1 N2 2.268(4) . ?
Ag1 N1 2.274(4) . ?
Ag1 O7 2.478(3) . ?
Ag1 N3 2.625(4) . ?
C16 C15 1.394(6) . ?
C16 C17 1.422(6) . ?
C16 C18 1.465(6) . ?
O6 C18 1.283(5) . ?
O6 Nd1 2.610(3) 8_665 ?
O7 C17 1.297(5) . ?
O5 C18 1.261(5) 8_655 ?
N3 C13 1.330(6) . ?
N3 C17 1.359(6) . ?
O2 C6 1.233(7) 2 ?
O1 C6 1.264(7) 7_566 ?
C7 N2 1.333(6) . ?
C7 C8 1.366(6) . ?
O4 C12 1.246(6) 5_556 ?
N2 C11 1.339(6) . ?
C5 N1 1.315(7) . ?
C5 C4 1.391(7) . ?
N1 C1 1.319(7) . ?
C2 C3 1.362(7) . ?
C2 C1 1.377(7) . ?
O3 C12 1.250(6) 4_556 ?
C15 C14 1.373(6) . ?
C3 C4 1.369(7) . ?
C3 C6 1.523(7) . ?
C8 C9 1.392(7) . ?
C11 C10 1.376(6) . ?
C14 C13 1.370(7) . ?
C6 O1 1.264(7) 7_565 ?
C6 O2 1.233(7) 2_554 ?
C18 O5 1.261(5) 8_665 ?
C18 Nd1 2.943(4) 8_665 ?
C10 C9 1.381(7) . ?
C9 C12 1.514(6) . ?
C12 O4 1.246(6) 5_556 ?
C12 O3 1.250(6) 4_456 ?
